data_7042100
loop_
_publ_author_name
'Czerwi\'nska, K'
'Golec, M.'
'Skonieczna, M.'
'Palion-Gazda, J'
'Zygad\/lo, D'
'Szlapa-Kula, A'
'Krompiec, S.'
'Machura, B.'
'Szurko, A.'

_publ_section_title
;
 Cytotoxic gold(iii) complexes incorporating a 2,2':6',2''-terpyridine
 ligand framework - the impact of the substituent in the 4'-position of a
 terpy ring.
;
_journal_issue 10
_journal_name_full 'Dalton transactions (Cambridge, England : 2003)'
_journal_page_first 3381
_journal_page_last 3392
_journal_paper_doi 10.1039/c6dt04584g
_journal_volume 46
_journal_year 2017
_chemical_formula_moiety 'C20 H14 Au Cl N4, 2(F6 P)'
_chemical_formula_sum 'C20 H14 Au Cl F12 N4 P2'
_chemical_formula_weight 832.71
_space_group_crystal_system monoclinic
_space_group_IT_number 14
_space_group_name_Hall '-P 2yn'
_space_group_name_H-M_alt 'P 1 21/n 1'
_symmetry_space_group_name_Hall '-P 2yn'
_symmetry_space_group_name_H-M 'P 1 21/n 1'
_atom_sites_solution_hydrogens geom
_audit_creation_method SHELXL-2014/6
_audit_update_record
;
2016-12-01 deposited with the CCDC.
2017-02-16 downloaded from the CCDC.
;
_cell_angle_alpha 90
_cell_angle_beta 95.968(4)
_cell_angle_gamma 90
_cell_formula_units_Z 4
_cell_length_a 7.2833(3)
_cell_length_b 26.6772(10)
_cell_length_c 13.7648(8)
_cell_measurement_reflns_used 4245
_cell_measurement_temperature 295(2)
_cell_measurement_theta_max 29.1500
_cell_measurement_theta_min 3.7980
_cell_volume 2660.0(2)
_computing_cell_refinement 'CrysAlis RED v. 1.163 (UNIL IC & KUMA 2000)'
_computing_data_collection 'CrysAlis CCD v. 1.163 (UNIL IC & KUMA 2000)'
_computing_data_reduction 'CrysAlis RED v. 1.163 (UNIL IC & KUMA 2000)'
_computing_molecular_graphics 'Mercury (Macrae, J.Appl.Cryst. 41 (2008) 466-470'
_computing_publication_material 'Olex2 (Dolomanov et al., 2009)'
_computing_structure_refinement 'SHELXL-2014/6 (Sheldrick, 2014)'
_computing_structure_solution 'SHELXS-97 (Sheldrick, 1990)'
_diffrn_ambient_temperature 295(2)
_diffrn_measured_fraction_theta_full 0.976
_diffrn_measured_fraction_theta_max 0.997
_diffrn_measurement_device_type 'Oxford Diffraction Gemini A Ultra'
_diffrn_radiation_type MoK\a
_diffrn_radiation_wavelength 0.71073
_diffrn_reflns_av_R_equivalents 0.0553
_diffrn_reflns_av_unetI/netI 0.0786
_diffrn_reflns_Laue_measured_fraction_full 0.976
_diffrn_reflns_Laue_measured_fraction_max 0.997
_diffrn_reflns_limit_h_max 8
_diffrn_reflns_limit_h_min -8
_diffrn_reflns_limit_k_max 31
_diffrn_reflns_limit_k_min -31
_diffrn_reflns_limit_l_max 16
_diffrn_reflns_limit_l_min -12
_diffrn_reflns_number 13740
_diffrn_reflns_point_group_measured_fraction_full 0.976
_diffrn_reflns_point_group_measured_fraction_max 0.997
_diffrn_reflns_theta_full 25.242
_diffrn_reflns_theta_max 25.048
_diffrn_reflns_theta_min 3.316
_exptl_absorpt_coefficient_mu 5.855
_exptl_absorpt_correction_T_max 1.00000
_exptl_absorpt_correction_T_min 0.27623
_exptl_absorpt_correction_type multi-scan
_exptl_absorpt_process_details 'Blessing, Acta Cryst. A51 (1995) 33-38'
_exptl_crystal_colour red
_exptl_crystal_density_diffrn 2.079
_exptl_crystal_description plate
_exptl_crystal_F_000 1584
_exptl_crystal_size_max 0.139
_exptl_crystal_size_mid 0.048
_exptl_crystal_size_min 0.0186
_refine_diff_density_max 1.483
_refine_diff_density_min -1.397
_refine_diff_density_rms 0.196
_refine_ls_extinction_method none
_refine_ls_goodness_of_fit_ref 1.054
_refine_ls_hydrogen_treatment constr
_refine_ls_matrix_type full
_refine_ls_number_parameters 361
_refine_ls_number_reflns 4699
_refine_ls_number_restraints 0
_refine_ls_restrained_S_all 1.054
_refine_ls_R_factor_all 0.0940
_refine_ls_R_factor_gt 0.0525
_refine_ls_shift/su_max 0.001
_refine_ls_shift/su_mean 0.000
_refine_ls_structure_factor_coef Fsqd
_refine_ls_weighting_details 'w=1/[\s^2^(Fo^2^)+(0.0818P)^2^] where P=(Fo^2^+2Fc^2^)/3'
_refine_ls_weighting_scheme calc
_refine_ls_wR_factor_gt 0.1424
_refine_ls_wR_factor_ref 0.1557
_reflns_Friedel_coverage 0.000
_reflns_number_gt 3087
_reflns_number_total 4699
_reflns_threshold_expression 'I > 2\s(I)'
_cod_data_source_file c6dt04584g2.cif
_cod_data_source_block Au5w
_cod_depositor_comments 'Adding full bibliography for 7042100--7042101.cif.'
_cod_database_code 7042100
_shelx_space_group_comment
;
The symmetry employed for this shelxl refinement is uniquely defined
by the following loop, which should always be used as a source of
symmetry information in preference to the above space-group names.
They are only intended as comments.
;
_shelxl_version_number 2014/6

loop_
_space_group_symop_operation_xyz
'x, y, z'
'-x+1/2, y+1/2, -z+1/2'
'-x, -y, -z'
'x-1/2, -y-1/2, z-1/2'

loop_
_atom_site_label
_atom_site_type_symbol
_atom_site_fract_x
_atom_site_fract_y
_atom_site_fract_z
_atom_site_U_iso_or_equiv
_atom_site_adp_type
_atom_site_occupancy
_atom_site_site_symmetry_order
_atom_site_calc_flag
_atom_site_refinement_flags_posn
_atom_site_refinement_flags_adp
C1 C 0.7700(15) 0.3568(4) 0.7254(9) 0.043(3) Uani 1 1 d . .
H1 H 0.6686 0.3636 0.7592 0.052 Uiso 1 1 calc R U
C2 C 0.8726(17) 0.3953(4) 0.6968(11) 0.058(4) Uani 1 1 d . .
H2 H 0.8406 0.4282 0.7101 0.069 Uiso 1 1 calc R U
C3 C 1.0257(16) 0.3857(4) 0.6475(11) 0.055(4) Uani 1 1 d . .
H3 H 1.0966 0.4119 0.6271 0.067 Uiso 1 1 calc R U
C4 C 1.0695(15) 0.3379(4) 0.6299(10) 0.047(3) Uani 1 1 d . .
H4 H 1.1745 0.3312 0.5990 0.056 Uiso 1 1 calc R U
C5 C 0.9651(13) 0.2990(3) 0.6558(8) 0.035(3) Uani 1 1 d . .
C6 C 0.9939(13) 0.2463(3) 0.6374(9) 0.035(2) Uani 1 1 d . .
C7 C 1.1303(13) 0.2236(4) 0.5924(9) 0.042(3) Uani 1 1 d . .
H7 H 1.2228 0.2433 0.5703 0.050 Uiso 1 1 calc R U
C8 C 1.1352(14) 0.1722(3) 0.5787(9) 0.038(3) Uani 1 1 d . .
C9 C 0.9974(13) 0.1430(4) 0.6156(9) 0.040(3) Uani 1 1 d . .
H9 H 0.9990 0.1083 0.6091 0.048 Uiso 1 1 calc R U
C10 C 0.8613(13) 0.1657(3) 0.6609(9) 0.037(3) Uani 1 1 d . .
C11 C 0.7078(12) 0.1425(4) 0.7072(9) 0.035(3) Uani 1 1 d . .
C12 C 0.6764(15) 0.0918(4) 0.7081(10) 0.048(3) Uani 1 1 d . .
H12 H 0.7508 0.0698 0.6772 0.058 Uiso 1 1 calc R U
C13 C 0.5365(15) 0.0746(4) 0.7545(12) 0.061(4) Uani 1 1 d . .
H13 H 0.5127 0.0404 0.7555 0.074 Uiso 1 1 calc R U
C14 C 0.4242(18) 0.1083(5) 0.8021(13) 0.074(5) Uani 1 1 d . .
H14 H 0.3302 0.0963 0.8368 0.088 Uiso 1 1 calc R U
C15 C 0.4569(15) 0.1581(4) 0.7961(10) 0.052(3) Uani 1 1 d . .
H15 H 0.3822 0.1808 0.8249 0.063 Uiso 1 1 calc R U
C16 C 1.2907(15) 0.1502(4) 0.5320(9) 0.040(3) Uani 1 1 d . .
C17 C 1.2968(18) 0.0987(4) 0.5095(11) 0.062(4) Uani 1 1 d . .
H17 H 1.2068 0.0768 0.5272 0.074 Uiso 1 1 calc R U
C18 C 1.4442(19) 0.0815(5) 0.4591(13) 0.075(5) Uani 1 1 d . .
H18 H 1.4519 0.0479 0.4415 0.090 Uiso 1 1 calc R U
C19 C 1.5758(18) 0.1152(6) 0.4369(12) 0.076(5) Uani 1 1 d . .
H19 H 1.6771 0.1047 0.4062 0.091 Uiso 1 1 calc R U
C20 C 1.5546(17) 0.1660(4) 0.4614(13) 0.068(4) Uani 1 1 d . .
H20 H 1.6406 0.1892 0.4436 0.081 Uiso 1 1 calc R U
N1 N 0.8111(11) 0.3098(3) 0.7064(7) 0.035(2) Uani 1 1 d . .
N2 N 0.8637(10) 0.2160(3) 0.6703(7) 0.037(2) Uani 1 1 d . .
N3 N 0.5948(11) 0.1747(3) 0.7492(7) 0.037(2) Uani 1 1 d . .
N4 N 1.4154(13) 0.1821(4) 0.5092(9) 0.060(3) Uani 1 1 d . .
Cl1 Cl 0.4487(4) 0.28348(11) 0.8150(3) 0.0638(10) Uani 1 1 d . .
Au1 Au 0.67235(5) 0.24722(2) 0.73735(3) 0.03539(18) Uani 1 1 d . .
F1 F 0.8435(17) 0.2024(6) 0.9318(10) 0.183(7) Uani 1 1 d . .
F2 F 1.1941(17) 0.1428(6) 0.9838(10) 0.186(7) Uani 1 1 d . .
F3 F 0.909(3) 0.1344(5) 0.979(2) 0.37(2) Uani 1 1 d . .
F4 F 1.007(2) 0.1973(8) 1.0541(11) 0.233(11) Uani 1 1 d . .
F5 F 1.135(3) 0.2126(5) 0.943(3) 0.37(2) Uani 1 1 d . .
F6 F 1.0365(18) 0.1553(9) 0.8547(10) 0.233(10) Uani 1 1 d . .
P1 P 1.0185(4) 0.17261(13) 0.9565(3) 0.0512(8) Uani 1 1 d . .
F7 F 0.861(4) 0.0386(13) 0.214(2) 0.391(19) Uani 1 1 d . .
F8 F 0.7304(16) 0.0226(4) 0.3190(17) 0.214(10) Uani 1 1 d . .
F9 F 0.9590(15) 0.0706(4) 0.3530(14) 0.182(8) Uani 1 1 d . .
F10 F 1.002(4) -0.0088(8) 0.3889(13) 0.270(11) Uani 1 1 d . .
F11 F 1.1262(16) 0.0180(4) 0.2789(14) 0.185(8) Uani 1 1 d . .
F12 F 0.9066(14) -0.0342(4) 0.2705(13) 0.167(7) Uani 1 1 d . .
P2 P 0.9300(5) 0.01953(11) 0.3038(4) 0.0636(11) Uani 1 1 d . .

loop_
_atom_site_aniso_label
_atom_site_aniso_U_11
_atom_site_aniso_U_22
_atom_site_aniso_U_33
_atom_site_aniso_U_23
_atom_site_aniso_U_13
_atom_site_aniso_U_12
C1 0.043(6) 0.042(6) 0.044(8) -0.003(5) 0.005(6) 0.011(5)
C2 0.064(8) 0.044(6) 0.065(11) -0.011(6) 0.004(7) 0.001(6)
C3 0.056(7) 0.040(6) 0.072(11) -0.005(6) 0.013(7) -0.008(5)
C4 0.040(6) 0.049(6) 0.053(9) -0.010(6) 0.011(6) -0.003(5)
C5 0.025(5) 0.045(5) 0.037(7) 0.000(5) 0.004(5) 0.004(4)
C6 0.024(5) 0.044(5) 0.038(7) 0.005(5) 0.005(5) 0.003(4)
C7 0.034(6) 0.052(6) 0.041(8) 0.003(5) 0.010(6) -0.007(5)
C8 0.039(6) 0.037(5) 0.038(8) 0.004(5) 0.012(5) 0.006(4)
C9 0.033(5) 0.036(5) 0.052(9) 0.003(5) 0.002(6) 0.002(4)
C10 0.034(6) 0.029(5) 0.050(8) 0.000(5) 0.015(6) -0.002(4)
C11 0.022(5) 0.045(5) 0.036(7) 0.001(5) -0.008(5) 0.004(4)
C12 0.049(7) 0.042(6) 0.056(9) 0.001(5) 0.015(6) -0.002(5)
C13 0.041(7) 0.051(6) 0.091(13) -0.001(7) 0.002(7) -0.015(5)
C14 0.057(8) 0.062(8) 0.110(15) 0.013(8) 0.045(9) 0.000(6)
C15 0.044(7) 0.056(7) 0.059(10) 0.002(6) 0.008(6) -0.006(5)
C16 0.041(6) 0.055(6) 0.027(7) 0.003(5) 0.013(5) 0.009(5)
C17 0.065(8) 0.056(7) 0.067(11) -0.005(7) 0.018(8) 0.014(6)
C18 0.079(10) 0.059(8) 0.092(13) -0.026(8) 0.026(9) 0.010(7)
C19 0.038(7) 0.132(13) 0.060(11) -0.023(10) 0.011(7) 0.014(8)
C20 0.056(8) 0.051(7) 0.104(14) 0.003(8) 0.049(9) 0.004(6)
N1 0.032(4) 0.042(4) 0.034(6) -0.005(4) 0.011(4) 0.002(3)
N2 0.028(4) 0.044(5) 0.043(6) 0.003(4) 0.017(4) 0.000(4)
N3 0.028(4) 0.042(4) 0.041(6) -0.002(4) 0.008(4) -0.003(4)
N4 0.045(6) 0.052(6) 0.085(10) -0.016(6) 0.021(6) 0.003(4)
Cl1 0.0592(18) 0.0627(18) 0.076(3) -0.0059(17) 0.0372(19) 0.0101(14)
Au1 0.0294(2) 0.0413(3) 0.0365(3) -0.0004(2) 0.00850(18) 0.00422(16)
F1 0.143(10) 0.262(15) 0.131(12) -0.071(11) -0.052(9) 0.145(10)
F2 0.151(11) 0.272(16) 0.126(12) -0.055(11) -0.031(9) 0.158(11)
F3 0.37(3) 0.085(9) 0.72(6) 0.049(15) 0.40(4) -0.008(11)
F4 0.167(12) 0.40(3) 0.109(12) -0.137(15) -0.077(10) 0.177(15)
F5 0.36(3) 0.102(10) 0.72(6) -0.019(18) 0.38(3) -0.062(14)
F6 0.122(10) 0.50(3) 0.065(9) -0.094(13) -0.045(7) 0.152(14)
P1 0.0415(17) 0.073(2) 0.039(2) -0.0087(17) 0.0014(16) 0.0102(15)
F7 0.39(4) 0.50(4) 0.27(3) 0.20(3) -0.06(3) 0.22(3)
F8 0.097(8) 0.112(8) 0.46(3) -0.112(12) 0.141(13) -0.036(6)
F9 0.108(8) 0.091(7) 0.35(2) -0.102(10) 0.050(11) -0.009(6)
F10 0.45(3) 0.30(2) 0.062(12) 0.009(13) 0.010(16) 0.10(2)
F11 0.130(9) 0.094(7) 0.35(2) 0.028(10) 0.141(13) 0.002(6)
F12 0.085(7) 0.106(7) 0.30(2) -0.093(10) -0.026(9) 0.004(6)
P2 0.056(2) 0.0476(17) 0.089(4) 0.0083(19) 0.017(2) -0.0009(14)

loop_
_atom_type_symbol
_atom_type_description
_atom_type_scat_dispersion_real
_atom_type_scat_dispersion_imag
_atom_type_scat_source
C C 0.0033 0.0016 'International Tables Vol C Tables 4.2.6.8 and 6.1.1.4'
H H 0.0000 0.0000 'International Tables Vol C Tables 4.2.6.8 and 6.1.1.4'
N N 0.0061 0.0033 'International Tables Vol C Tables 4.2.6.8 and 6.1.1.4'
F F 0.0171 0.0103 'International Tables Vol C Tables 4.2.6.8 and 6.1.1.4'
P P 0.1023 0.0942 'International Tables Vol C Tables 4.2.6.8 and 6.1.1.4'
Cl Cl 0.1484 0.1585 'International Tables Vol C Tables 4.2.6.8 and 6.1.1.4'
Au Au -2.0133 8.8022 'International Tables Vol C Tables 4.2.6.8 and 6.1.1.4'

loop_
_geom_angle_atom_site_label_1
_geom_angle_atom_site_label_2
_geom_angle_atom_site_label_3
_geom_angle
N1 C1 C2 121.3(10)
N1 C1 H1 119.3
C2 C1 H1 119.3
C1 C2 C3 119.9(10)
C1 C2 H2 120.0
C3 C2 H2 120.0
C4 C3 C2 118.8(11)
C4 C3 H3 120.6
C2 C3 H3 120.6
C3 C4 C5 121.9(11)
C3 C4 H4 119.0
C5 C4 H4 119.0
C4 C5 N1 118.1(9)
C4 C5 C6 127.0(9)
N1 C5 C6 115.0(8)
N2 C6 C7 117.0(8)
N2 C6 C5 113.5(8)
C7 C6 C5 129.4(9)
C6 C7 C8 122.0(9)
C6 C7 H7 119.0
C8 C7 H7 119.0
C7 C8 C9 118.1(9)
C7 C8 C16 119.0(9)
C9 C8 C16 122.8(8)
C10 C9 C8 119.8(9)
C10 C9 H9 120.1
C8 C9 H9 120.1
N2 C10 C9 118.8(8)
N2 C10 C11 112.2(8)
C9 C10 C11 128.9(8)
N3 C11 C12 120.7(10)
N3 C11 C10 116.0(8)
C12 C11 C10 123.4(9)
C13 C12 C11 118.6(11)
C13 C12 H12 120.7
C11 C12 H12 120.7
C12 C13 C14 120.5(10)
C12 C13 H13 119.8
C14 C13 H13 119.8
C15 C14 C13 118.6(11)
C15 C14 H14 120.7
C13 C14 H14 120.7
N3 C15 C14 120.3(11)
N3 C15 H15 119.8
C14 C15 H15 119.8
N4 C16 C17 122.9(10)
N4 C16 C8 115.3(9)
C17 C16 C8 121.7(10)
C16 C17 C18 117.9(12)
C16 C17 H17 121.1
C18 C17 H17 121.1
C19 C18 C17 118.7(12)
C19 C18 H18 120.7
C17 C18 H18 120.7
C18 C19 C20 118.7(11)
C18 C19 H19 120.6
C20 C19 H19 120.6
N4 C20 C19 122.3(11)
N4 C20 H20 118.9
C19 C20 H20 118.9
C1 N1 C5 120.0(9)
C1 N1 Au1 127.9(7)
C5 N1 Au1 112.1(6)
C10 N2 C6 124.2(8)
C10 N2 Au1 118.1(6)
C6 N2 Au1 117.7(6)
C15 N3 C11 121.3(9)
C15 N3 Au1 126.1(7)
C11 N3 Au1 112.5(6)
C20 N4 C16 119.5(10)
N2 Au1 N1 81.6(3)
N2 Au1 N3 81.3(3)
N1 Au1 N3 162.9(3)
N2 Au1 Cl1 179.8(3)
N1 Au1 Cl1 98.5(2)
N3 Au1 Cl1 98.7(2)
F3 P1 F6 95.5(15)
F3 P1 F4 92.0(14)
F6 P1 F4 171.9(14)
F3 P1 F5 174(2)
F6 P1 F5 89.7(15)
F4 P1 F5 82.9(15)
F3 P1 F1 86.9(11)
F6 P1 F1 96.1(7)
F4 P1 F1 81.3(7)
F5 P1 F1 94.5(12)
F3 P1 F2 92.7(12)
F6 P1 F2 85.3(7)
F4 P1 F2 97.4(7)
F5 P1 F2 85.8(12)
F1 P1 F2 178.7(8)
F7 P2 F10 169.8(19)
F7 P2 F8 80.6(14)
F10 P2 F8 101.0(14)
F7 P2 F12 93.3(18)
F10 P2 F12 76.6(10)
F8 P2 F12 90.8(6)
F7 P2 F11 94.1(15)
F10 P2 F11 84.2(12)
F8 P2 F11 174.6(12)
F12 P2 F11 89.1(6)
F7 P2 F9 95.2(16)
F10 P2 F9 94.9(12)
F8 P2 F9 88.9(6)
F12 P2 F9 171.3(11)
F11 P2 F9 92.0(7)

loop_
_geom_bond_atom_site_label_1
_geom_bond_atom_site_label_2
_geom_bond_distance
C1 N1 1.323(12)
C1 C2 1.352(15)
C1 H1 0.9300
C2 C3 1.388(17)
C2 H2 0.9300
C3 C4 1.344(14)
C3 H3 0.9300
C4 C5 1.356(14)
C4 H4 0.9300
C5 N1 1.410(12)
C5 C6 1.449(12)
C6 N2 1.359(12)
C6 C7 1.365(14)
C7 C8 1.385(14)
C7 H7 0.9300
C8 C9 1.408(14)
C8 C16 1.481(14)
C9 C10 1.367(14)
C9 H9 0.9300
C10 N2 1.348(12)
C10 C11 1.479(14)
C11 N3 1.359(13)
C11 C12 1.373(13)
C12 C13 1.338(16)
C12 H12 0.9300
C13 C14 1.420(18)
C13 H13 0.9300
C14 C15 1.354(16)
C14 H14 0.9300
C15 N3 1.325(13)
C15 H15 0.9300
C16 N4 1.306(14)
C16 C17 1.409(15)
C17 C18 1.414(18)
C17 H17 0.9300
C18 C19 1.373(19)
C18 H18 0.9300
C19 C20 1.409(19)
C19 H19 0.9300
C20 N4 1.336(15)
C20 H20 0.9300
N1 Au1 2.020(8)
N2 Au1 1.938(8)
N3 Au1 2.027(7)
Cl1 Au1 2.257(3)
F1 P1 1.510(9)
F2 P1 1.521(10)
F3 P1 1.351(13)
F4 P1 1.506(13)
F5 P1 1.387(13)
F6 P1 1.493(13)
F7 P2 1.38(2)
F8 P2 1.492(10)
F9 P2 1.525(10)
F10 P2 1.446(18)
F11 P2 1.505(10)
F12 P2 1.510(10)

loop_
_geom_hbond_atom_site_label_D
_geom_hbond_atom_site_label_H
_geom_hbond_atom_site_label_A
_geom_hbond_distance_DH
_geom_hbond_distance_HA
_geom_hbond_distance_DA
_geom_hbond_angle_DHA
_geom_hbond_site_symmetry_A
C1 H1 Cl1 0.93 2.82 3.380(12) 119.4 .
C2 H2 F11 0.93 2.39 3.204(15) 146.3 4_566
C3 H3 F7 0.93 2.53 3.23(2) 132.0 4_666
C7 H7 N4 0.93 2.36 2.711(14) 101.7 .
C15 H15 Cl1 0.93 2.79 3.356(11) 120.4 .
C19 H19 F8 0.93 2.55 3.222(18) 129.8 1_655
C19 H19 F9 0.93 2.43 3.348(17) 170.1 1_655
